data_4517692
loop_
_publ_author_name
'Fast, Caleb D.'
'Jones, Caleb A. H.'
'Schley, Nathan D.'

_publ_section_title
;
 Selectivity and Mechanism of Iridium-Catalyzed Cyclohexyl Methyl Ether
 Cleavage
;
_journal_name_full 'ACS Catalysis'
_journal_page_first 6450
_journal_page_last 6456
_journal_paper_doi 10.1021/acscatal.0c01718
_journal_year 2020
_chemical_formula_moiety 'C56 H48 F18 Ir P2, C32 H12 B F24'
_chemical_formula_sum 'C88 H60 B F42 Ir P2'
_chemical_formula_weight 2180.31
_space_group_crystal_system monoclinic
_space_group_IT_number 14
_space_group_name_Hall '-P 2ybc'
_space_group_name_H-M_alt 'P 1 21/c 1'
_atom_sites_solution_hydrogens geom
_atom_sites_solution_primary dual
_audit_creation_date 2018-12-06
_audit_creation_method
;
Olex2 1.2
(compiled 2018.05.29 svn.r3508 for OlexSys, GUI svn.r5506)
;
_cell_angle_alpha 90
_cell_angle_beta 99.7800(10)
_cell_angle_gamma 90
_cell_formula_units_Z 4
_cell_length_a 13.0737(2)
_cell_length_b 23.7759(3)
_cell_length_c 28.1916(4)
_cell_measurement_reflns_used 24300
_cell_measurement_temperature 100.01(10)
_cell_measurement_theta_max 73.2200
_cell_measurement_theta_min 3.1640
_cell_volume 8635.7(2)
_computing_cell_refinement 'CrysAlisPro 1.171.38.46 (Rigaku OD, 2015)'
_computing_data_collection 'CrysAlisPro 1.171.38.46 (Rigaku OD, 2015)'
_computing_data_reduction 'CrysAlisPro 1.171.38.46 (Rigaku OD, 2015)'
_computing_molecular_graphics 'Olex2 (Dolomanov et al., 2009)'
_computing_publication_material 'Olex2 (Dolomanov et al., 2009)'
_computing_structure_refinement 'ShelXL (Sheldrick, 2015)'
_computing_structure_solution 'ShelXT (Sheldrick, 2015)'
_diffrn_ambient_environment N~2~
_diffrn_ambient_temperature 100.01(10)
_diffrn_detector 'CCD plate'
_diffrn_detector_area_resol_mean 8.1506
_diffrn_detector_type EosS2
_diffrn_measured_fraction_theta_full 1.000
_diffrn_measured_fraction_theta_max 0.985
_diffrn_measurement_details
;
List of Runs (angles in degrees, time in seconds):

  # Type    Start    End  Width  t~exp~   \w     \q     \k     \f   Frames
--------------------------------------------------------------------------
  1  \w    -64.00  30.00   1.00    3.00    --  -37.50  77.00  30.00   94
  2  \w    -54.00  30.00   1.00    3.00    --  -37.50  57.00  90.00   84
  3  \w    -64.00  30.00   1.00    3.00    --  -37.50  77.00 -30.00   94
  4  \w   -105.00 -21.00   1.00    3.00    --  -37.50 -57.00-180.00   84
  5  \w    -54.00  30.00   1.00    3.00    --  -37.50  57.00-150.00   84
  6  \w     23.00  91.00   1.00    3.00    --   37.50-125.00 -30.00   68
  7  \w      1.00  76.00   1.00    3.00    --   37.50 -99.00 120.00   75
  8  \w     21.00 105.00   1.00    3.00    --   37.50  57.00   0.00   84
  9  \w      1.00  76.00   1.00    3.00    --   37.50 -99.00 -30.00   75
 10  \w     23.00  91.00   1.00    3.00    --   37.50-125.00 -60.00   68
 11  \w     19.00 107.00   1.00    3.00    --   37.50  38.00  90.00   88
 12  \w    -30.00  54.00   1.00    3.00    --   37.50 -57.00-150.00   84
 13  \w      1.00  76.00   1.00    3.00    --   37.50 -99.00  30.00   75
 14  \w     93.00 178.00   1.00   14.00    --  111.00  61.00  30.00   85
 15  \w     93.00 178.00   1.00   14.00    --  111.00  61.00 -60.00   85
 16  \w     42.00 109.00   1.00   14.00    --  111.00 -94.00  60.00   67
 17  \w     42.00 109.00   1.00   14.00    --  111.00 -94.00 -60.00   67
 18  \w     43.00 128.00   1.00   14.00    --  111.00 -45.00-150.00   85
 19  \w    112.00 148.00   1.00   14.00    --  111.00  45.00   0.00   36
 20  \w     50.00 102.00   1.00   14.00    --  111.00-111.00 -90.00   52
 21  \w     41.00 116.00   1.00   14.00    --  111.00-111.00   0.00   75
 22  \w     45.00 124.00   1.00   14.00    --  111.00 -61.00 -30.00   79
 23  \w     94.00 138.00   1.00   14.00    --  111.00  61.00  60.00   44
 24  \w     57.00 132.00   1.00   14.00    --  111.00 -30.00 -90.00   75
;
_diffrn_measurement_device 'four-circle diffractometer'
_diffrn_measurement_device_type 'SuperNova, Dual, Cu at zero, EosS2'
_diffrn_measurement_method '\w scans'
_diffrn_orient_matrix_type 'CrysAlisPro convention (1999,Acta A55,543-557)'
_diffrn_orient_matrix_UB_11 0.0200465000
_diffrn_orient_matrix_UB_12 0.0638678000
_diffrn_orient_matrix_UB_13 0.0021834000
_diffrn_orient_matrix_UB_21 0.1165972000
_diffrn_orient_matrix_UB_22 -0.0108382000
_diffrn_orient_matrix_UB_23 0.0171798000
_diffrn_orient_matrix_UB_31 0.0174263000
_diffrn_orient_matrix_UB_32 -0.0008972000
_diffrn_orient_matrix_UB_33 -0.0526844000
_diffrn_radiation_monochromator mirror
_diffrn_radiation_probe x-ray
_diffrn_radiation_type CuK\a
_diffrn_radiation_wavelength 1.54184
_diffrn_reflns_av_R_equivalents 0.0450
_diffrn_reflns_av_unetI/netI 0.0468
_diffrn_reflns_Laue_measured_fraction_full 1.000
_diffrn_reflns_Laue_measured_fraction_max 0.985
_diffrn_reflns_limit_h_max 15
_diffrn_reflns_limit_h_min -16
_diffrn_reflns_limit_k_max 28
_diffrn_reflns_limit_k_min -29
_diffrn_reflns_limit_l_max 25
_diffrn_reflns_limit_l_min -34
_diffrn_reflns_number 65028
_diffrn_reflns_point_group_measured_fraction_full 1.000
_diffrn_reflns_point_group_measured_fraction_max 0.985
_diffrn_reflns_theta_full 67.684
_diffrn_reflns_theta_max 73.348
_diffrn_reflns_theta_min 2.446
_diffrn_source 'micro-focus sealed X-ray tube'
_diffrn_source_type 'SuperNova (Cu) X-ray Source'
_exptl_absorpt_coefficient_mu 4.589
_exptl_absorpt_correction_T_max 1.000
_exptl_absorpt_correction_T_min 0.239
_exptl_absorpt_correction_type gaussian
_exptl_absorpt_process_details
;
CrysAlisPro 1.171.38.46 (Rigaku Oxford Diffraction, 2015)
Numerical absorption correction based on gaussian integration over
			a multifaceted crystal model
Empirical absorption correction using spherical harmonics,
 implemented in SCALE3 ABSPACK scaling algorithm.
;
_exptl_crystal_colour orange
_exptl_crystal_colour_primary orange
_exptl_crystal_density_diffrn 1.677
_exptl_crystal_description plate
_exptl_crystal_F_000 4312
_exptl_crystal_recrystallization_method 'From a saturated ether/pentane solution'
_exptl_crystal_size_max 0.315
_exptl_crystal_size_mid 0.126
_exptl_crystal_size_min 0.012
_refine_diff_density_max 1.653
_refine_diff_density_min -1.289
_refine_diff_density_rms 0.113
_refine_ls_extinction_method none
_refine_ls_goodness_of_fit_ref 1.136
_refine_ls_hydrogen_treatment constr
_refine_ls_matrix_type full
_refine_ls_number_parameters 1356
_refine_ls_number_reflns 17098
_refine_ls_number_restraints 72
_refine_ls_restrained_S_all 1.145
_refine_ls_R_factor_all 0.0653
_refine_ls_R_factor_gt 0.0566
_refine_ls_shift/su_max 0.004
_refine_ls_shift/su_mean 0.000
_refine_ls_structure_factor_coef Fsqd
_refine_ls_weighting_details 'w=1/[\s^2^(Fo^2^)+(0.0210P)^2^+55.6157P] where P=(Fo^2^+2Fc^2^)/3'
_refine_ls_weighting_scheme calc
_refine_ls_wR_factor_gt 0.1202
_refine_ls_wR_factor_ref 0.1239
_reflns_Friedel_coverage 0.000
_reflns_number_gt 14944
_reflns_number_total 17098
_reflns_threshold_expression 'I > 2\s(I)'
_cod_data_source_file cs0c01718_si_002.cif
_cod_data_source_block 1e
_cod_depositor_comments 'Adding full bibliography for 4517689--4517702.cif.'
_cod_database_code 4517692
_shelx_shelxl_version_number 2018/1
_chemical_oxdiff_formula C88H60BF42IrP2
_shelx_space_group_comment
;
The symmetry employed for this shelxl refinement is uniquely defined
by the following loop, which should always be used as a source of
symmetry information in preference to the above space-group names.
They are only intended as comments.
;
_reflns_odcompleteness_completeness 99.99
_reflns_odcompleteness_iscentric 1
_reflns_odcompleteness_theta 68.13
_olex2_refinement_description
;
1. Fixed Uiso
 At 1.2 times of:
  All C(H) groups, All C(H,H) groups
 At 1.5 times of:
  All C(H,H,H) groups
2. Uiso/Uaniso restraints and constraints
H50 \\sim F37 \\sim F37B \\sim F38 \\sim F38B \\sim F39 \\sim F39B: within 2A
with sigma of 0.01 and sigma for terminal atoms of 0.02
F31 \\sim F31B \\sim F32 \\sim F32B \\sim F33 \\sim F33B: within 1.7A with
sigma of 0.01 and sigma for terminal atoms of 0.02
3. Others
 Sof(F13B)=Sof(F14B)=Sof(F15B)=Sof(H48A)=Sof(H48B)=Sof(H48C)=1-FVAR(1)
 Sof(F13)=Sof(F14)=Sof(F15)=Sof(H47A)=Sof(H47B)=Sof(H47C)=FVAR(1)
 Sof(F16B)=Sof(F17B)=Sof(F18B)=Sof(H56A)=Sof(H56B)=Sof(H56C)=1-FVAR(2)
 Sof(F16)=Sof(F17)=Sof(F18)=Sof(H55A)=Sof(H55B)=Sof(H55C)=FVAR(2)
 Sof(F7B)=Sof(F8B)=Sof(F9B)=Sof(H32A)=Sof(H32B)=Sof(H32C)=1-FVAR(3)
 Sof(F7)=Sof(F8)=Sof(F9)=Sof(H31A)=Sof(H31B)=Sof(H31C)=FVAR(3)
 Sof(F37B)=Sof(F38B)=Sof(F39B)=1-FVAR(4)
 Sof(F37)=Sof(F38)=Sof(F39)=FVAR(4)
 Sof(F31B)=Sof(F32B)=Sof(F33B)=1-FVAR(5)
 Sof(F31)=Sof(F32)=Sof(F33)=FVAR(5)
4.a Ternary CH refined with riding coordinates:
 C1(H1), C2(H2), C5(H5), C6(H6)
4.b Secondary CH2 refined with riding coordinates:
 C3(H3A,H3B), C4(H4A,H4B), C7(H7A,H7B), C8(H8A,H8B)
4.c Aromatic/amide H refined with riding coordinates:
 C10(H10), C12(H12), C14(H14), C18(H18), C20(H20), C22(H22), C26(H26),
 C28(H28), C30(H30), C34(H34), C36(H36), C38(H38), C42(H42), C44(H44), C46(H46),
  C50(H50), C52(H52), C54(H54), C58(H58), C60(H60), C62(H62), C66(H66),
 C68(H68), C70(H70), C74(H74), C76(H76), C78(H78), C82(H82), C84(H84), C86(H86)
4.d Idealised Me refined as rotating group:
 C15(H15A,H15B,H15C), C23(H23A,H23B,H23C), C31(H31A,H31B,H31C), C32(H32A,H32B,
 H32C), C39(H39A,H39B,H39C), C47(H47A,H47B,H47C), C48(H48A,H48B,H48C), C55(H55A,
 H55B,H55C), C56(H56A,H56B,H56C)
;
_olex2_date_sample_data_collection 2018-12-05
_olex2_exptl_crystal_mounting_method 'mounted in a polyimide loop'
_olex2_submission_special_instructions 'No special instructions were received'
_oxdiff_exptl_absorpt_empirical_details
;
Empirical correction (ABSPACK) includes:
- Absorption correction using spherical harmonics
- Frame scaling
;
_oxdiff_exptl_absorpt_empirical_full_max 1.197
_oxdiff_exptl_absorpt_empirical_full_min 0.835

loop_
_space_group_symop_operation_xyz
'x, y, z'
'-x, y+1/2, -z+1/2'
'-x, -y, -z'
'x, -y-1/2, z-1/2'

loop_
_atom_site_label
_atom_site_type_symbol
_atom_site_fract_x
_atom_site_fract_y
_atom_site_fract_z
_atom_site_U_iso_or_equiv
_atom_site_adp_type
_atom_site_occupancy
_atom_site_site_symmetry_order
_atom_site_calc_flag
_atom_site_refinement_flags_posn
_atom_site_refinement_flags_adp
_atom_site_refinement_flags_occupancy
_atom_site_disorder_assembly
_atom_site_disorder_group
Ir1 Ir 0.60729(2) 0.63575(2) 0.30820(2) 0.01608(6) Uani 1 1 d . . . . .
P1 P 0.60026(9) 0.54912(5) 0.26764(4) 0.0162(2) Uani 1 1 d . . . . .
P2 P 0.43518(9) 0.63440(6) 0.31972(4) 0.0165(2) Uani 1 1 d . . . . .
F1 F 0.9684(4) 0.4344(3) 0.4132(2) 0.105(2) Uani 1 1 d . . . . .
F2 F 0.8133(5) 0.4108(2) 0.41693(16) 0.0740(16) Uani 1 1 d . . . . .
F3 F 0.8600(4) 0.4953(2) 0.42949(16) 0.0684(14) Uani 1 1 d . . . . .
F4 F 0.7132(5) 0.6902(2) 0.1086(2) 0.092(2) Uani 1 1 d . . . . .
F5 F 0.6060(6) 0.72313(18) 0.14891(15) 0.096(2) Uani 1 1 d . . . . .
F6 F 0.5560(5) 0.69370(19) 0.07747(15) 0.0748(17) Uani 1 1 d . . . . .
F7 F 0.1621(4) 0.5054(3) 0.2146(3) 0.0642(19) Uani 0.793(6) 1 d . . P A 6
F7B F 0.4899(15) 0.3715(7) 0.3652(6) 0.033(4) Uani 0.207(6) 1 d . . P A 5
F8 F 0.1765(4) 0.4229(2) 0.1864(2) 0.0525(16) Uani 0.793(6) 1 d . . P A 6
F8B F 0.4753(14) 0.3209(7) 0.2999(7) 0.040(5) Uani 0.207(6) 1 d . . P A 5
F9 F 0.2446(4) 0.4936(3) 0.1566(2) 0.070(2) Uani 0.793(6) 1 d . . P A 6
F9B F 0.3414(14) 0.3417(8) 0.3295(8) 0.045(6) Uani 0.207(6) 1 d . . P A 5
F10 F 0.0096(3) 0.58305(19) 0.24652(19) 0.0597(12) Uani 1 1 d . . . . .
F11 F -0.0277(3) 0.6555(2) 0.20220(15) 0.0528(11) Uani 1 1 d . . . . .
F12 F 0.0210(3) 0.6643(2) 0.27856(16) 0.0608(13) Uani 1 1 d . . . . .
F13 F 0.5515(7) 0.4502(4) 0.4839(3) 0.054(2) Uani 0.534(6) 1 d . . P B 2
F13B F 0.2377(7) 0.4075(4) 0.3776(3) 0.049(3) Uani 0.466(6) 1 d . . P B 1
F14 F 0.6297(5) 0.4437(3) 0.4243(2) 0.043(2) Uani 0.534(6) 1 d . . P B 2
F14B F 0.1546(7) 0.4750(4) 0.3386(4) 0.058(3) Uani 0.466(6) 1 d . . P B 1
F15 F 0.6440(8) 0.5190(3) 0.4664(4) 0.068(3) Uani 0.534(6) 1 d . . P B 2
F15B F 0.1773(7) 0.4729(5) 0.4159(4) 0.061(3) Uani 0.466(6) 1 d . . P B 1
F16 F 0.2651(5) 0.8407(2) 0.2822(2) 0.0432(15) Uani 0.705(6) 1 d . . P C 4
F16B F 0.4352(10) 0.7367(9) 0.5135(5) 0.069(6) Uani 0.295(6) 1 d . . P C 3
F17 F 0.4221(4) 0.8645(3) 0.3107(3) 0.0520(17) Uani 0.705(6) 1 d . . P C 4
F17B F 0.2734(10) 0.7544(7) 0.4955(5) 0.049(4) Uani 0.295(6) 1 d . . P C 3
F18 F 0.2976(5) 0.8886(2) 0.3474(2) 0.0433(15) Uani 0.705(6) 1 d . . P C 4
F18B F 0.3257(14) 0.6699(7) 0.4954(5) 0.064(5) Uani 0.295(6) 1 d . . P C 3
C1 C 0.6371(4) 0.7167(2) 0.34948(19) 0.0208(11) Uani 1 1 d . . . . .
H1 H 0.583352 0.726847 0.368302 0.025 Uiso 1 1 calc R . . . .
C2 C 0.6109(4) 0.7267(2) 0.30121(19) 0.0222(11) Uani 1 1 d . . . . .
H2 H 0.542258 0.743813 0.291852 0.027 Uiso 1 1 calc R . . . .
C3 C 0.6889(5) 0.7439(2) 0.2693(2) 0.0274(12) Uani 1 1 d . . . . .
H3A H 0.711685 0.782090 0.277370 0.033 Uiso 1 1 calc R . . . .
H3B H 0.654309 0.743824 0.236012 0.033 Uiso 1 1 calc R . . . .
C4 C 0.7849(5) 0.7054(3) 0.2741(2) 0.0288(13) Uani 1 1 d . . . . .
H4A H 0.807629 0.703374 0.243126 0.035 Uiso 1 1 calc R . . . .
H4B H 0.840561 0.722313 0.296735 0.035 Uiso 1 1 calc R . . . .
C5 C 0.7668(4) 0.6461(2) 0.29076(19) 0.0225(11) Uani 1 1 d . . . . .
H5 H 0.785949 0.616830 0.269451 0.027 Uiso 1 1 calc R . . . .
C6 C 0.7745(4) 0.6292(2) 0.33817(18) 0.0214(11) Uani 1 1 d . . . . .
H6 H 0.797977 0.590214 0.343298 0.026 Uiso 1 1 calc R . . . .
C7 C 0.8003(4) 0.6646(3) 0.3826(2) 0.0293(13) Uani 1 1 d . . . . .
H7A H 0.874980 0.669508 0.390200 0.035 Uiso 1 1 calc R . . . .
H7B H 0.778250 0.645135 0.409362 0.035 Uiso 1 1 calc R . . . .
C8 C 0.7484(4) 0.7223(2) 0.3767(2) 0.0263(12) Uani 1 1 d . . . . .
H8A H 0.787536 0.747061 0.359055 0.032 Uiso 1 1 calc R . . . .
H8B H 0.747573 0.738813 0.408098 0.032 Uiso 1 1 calc R . . . .
C9 C 0.7175(4) 0.5062(2) 0.28548(19) 0.0198(10) Uani 1 1 d . . . . .
C10 C 0.7799(4) 0.4891(2) 0.25262(19) 0.0220(11) Uani 1 1 d . . . . .
H10 H 0.760465 0.498016 0.220223 0.026 Uiso 1 1 calc R . . . .
C11 C 0.8705(4) 0.4590(2) 0.2675(2) 0.0245(11) Uani 1 1 d . . . . .
C12 C 0.9007(4) 0.4468(2) 0.3163(2) 0.0278(12) Uani 1 1 d . . . . .
H12 H 0.962214 0.427409 0.326670 0.033 Uiso 1 1 calc R . . . .
C13 C 0.8397(4) 0.4633(2) 0.3494(2) 0.0246(11) Uani 1 1 d . . . . .
C14 C 0.7475(4) 0.4930(2) 0.33405(19) 0.0224(11) Uani 1 1 d . . . . .
H14 H 0.706284 0.503877 0.356251 0.027 Uiso 1 1 calc R . . . .
C15 C 0.9370(5) 0.4399(3) 0.2314(2) 0.0370(15) Uani 1 1 d . . . . .
H15A H 1.006598 0.453361 0.241052 0.056 Uiso 1 1 calc GR . . . .
H15B H 0.908982 0.454592 0.200181 0.056 Uiso 1 1 calc GR . . . .
H15C H 0.937388 0.399522 0.230108 0.056 Uiso 1 1 calc GR . . . .
C16 C 0.8715(5) 0.4505(3) 0.4017(2) 0.0343(14) Uani 1 1 d . . . . .
C17 C 0.5948(4) 0.5623(2) 0.20290(18) 0.0203(10) Uani 1 1 d . . . . .
C18 C 0.5754(4) 0.5180(2) 0.16960(19) 0.0231(11) Uani 1 1 d . . . . .
H18 H 0.565871 0.481902 0.180699 0.028 Uiso 1 1 calc R . . . .
C19 C 0.5700(4) 0.5268(2) 0.1207(2) 0.0252(11) Uani 1 1 d . . . . .
C20 C 0.5839(5) 0.5812(3) 0.1047(2) 0.0305(13) Uani 1 1 d . . . . .
H20 H 0.580285 0.587906 0.071973 0.037 Uiso 1 1 calc R . . . .
C21 C 0.6031(5) 0.6255(3) 0.1371(2) 0.0304(13) Uani 1 1 d . . . . .
C22 C 0.6097(4) 0.6157(2) 0.18651(19) 0.0226(11) Uani 1 1 d . . . . .
H22 H 0.624029 0.645280 0.208231 0.027 Uiso 1 1 calc R . . . .
C23 C 0.5456(6) 0.4791(3) 0.0853(2) 0.0368(15) Uani 1 1 d . . . . .
H23A H 0.500282 0.492327 0.057146 0.055 Uiso 1 1 calc GR . . . .
H23B H 0.512229 0.449309 0.099875 0.055 Uiso 1 1 calc GR . . . .
H23C H 0.608802 0.465391 0.076493 0.055 Uiso 1 1 calc GR . . . .
C24 C 0.6181(6) 0.6836(3) 0.1187(2) 0.0440(18) Uani 1 1 d . . . . .
C25 C 0.4954(4) 0.4972(2) 0.26677(19) 0.0187(10) Uani 1 1 d . . . . .
C26 C 0.5046(4) 0.4517(2) 0.29850(19) 0.0213(11) Uani 1 1 d . . . . .
H26 H 0.565165 0.447261 0.320836 0.026 Uiso 1 1 calc R . . . .
C27 C 0.4241(4) 0.4126(2) 0.2972(2) 0.0264(12) Uani 1 1 d . . . . .
C28 C 0.3345(4) 0.4195(2) 0.2638(2) 0.0293(13) Uani 1 1 d . . . . .
H28 H 0.280378 0.393877 0.262765 0.035 Uiso 1 1 calc R . . . .
C29 C 0.3248(4) 0.4640(2) 0.2320(2) 0.0275(12) Uani 1 1 d . . . . .
C30 C 0.4040(4) 0.5029(2) 0.2336(2) 0.0227(11) Uani 1 1 d . . . . .
H30 H 0.396146 0.533165 0.212329 0.027 Uiso 1 1 calc R . . . .
C31 C 0.4365(5) 0.3624(3) 0.3306(3) 0.0395(15) Uani 1 1 d . . . . .
H31A H 0.454320 0.329874 0.313481 0.059 Uiso 0.793(6) 1 calc GR . P A 6
H31B H 0.372501 0.355612 0.342006 0.059 Uiso 0.793(6) 1 calc GR . P A 6
H31C H 0.490604 0.369731 0.357417 0.059 Uiso 0.793(6) 1 calc GR . P A 6
C32 C 0.2270(5) 0.4718(3) 0.1959(3) 0.0474(18) Uani 1 1 d . . . . .
H32A H 0.210303 0.511055 0.192962 0.071 Uiso 0.207(6) 1 calc GR . P A 7
H32B H 0.171152 0.451848 0.206573 0.071 Uiso 0.207(6) 1 calc GR . P A 7
H32C H 0.237128 0.457319 0.165274 0.071 Uiso 0.207(6) 1 calc GR . P A 7
C33 C 0.3322(4) 0.6367(2) 0.26722(18) 0.0202(10) Uani 1 1 d . . . . .
C34 C 0.3565(4) 0.6400(2) 0.22153(19) 0.0236(11) Uani 1 1 d . . . . .
H34 H 0.425845 0.641424 0.217961 0.028 Uiso 1 1 calc R . . . .
C35 C 0.2799(5) 0.6412(2) 0.1806(2) 0.0293(12) Uani 1 1 d . . . . .
C36 C 0.1761(5) 0.6408(2) 0.1865(2) 0.0312(13) Uani 1 1 d . . . . .
H36 H 0.123775 0.641478 0.159677 0.037 Uiso 1 1 calc R . . . .
C37 C 0.1509(4) 0.6395(2) 0.2323(2) 0.0299(12) Uani 1 1 d . . . . .
C38 C 0.2278(4) 0.6381(2) 0.2728(2) 0.0247(11) Uani 1 1 d . . . . .
H38 H 0.210223 0.637975 0.303454 0.030 Uiso 1 1 calc R . . . .
C39 C 0.3108(5) 0.6427(3) 0.1314(2) 0.0409(16) Uani 1 1 d . . . . .
H39A H 0.363056 0.670946 0.130902 0.061 Uiso 1 1 calc GR . . . .
H39B H 0.251211 0.651376 0.107697 0.061 Uiso 1 1 calc GR . . . .
H39C H 0.337935 0.606649 0.124456 0.061 Uiso 1 1 calc GR . . . .
C40 C 0.0392(5) 0.6361(3) 0.2391(2) 0.0384(15) Uani 1 1 d . . . . .
C41 C 0.4158(4) 0.5717(2) 0.35473(18) 0.0196(10) Uani 1 1 d . . . . .
C42 C 0.3230(4) 0.5414(2) 0.3493(2) 0.0236(11) Uani 1 1 d . . . . .
H42 H 0.266578 0.552563 0.326512 0.028 Uiso 1 1 calc R . . . .
C43 C 0.3150(5) 0.4944(3) 0.3778(2) 0.0331(14) Uani 1 1 d . . . . .
C44 C 0.4003(5) 0.4772(3) 0.4107(2) 0.0338(14) Uani 1 1 d . . . . .
H44 H 0.394867 0.445661 0.429624 0.041 Uiso 1 1 calc R . . . .
C45 C 0.4934(5) 0.5062(2) 0.4161(2) 0.0288(13) Uani 1 1 d . . . . .
C46 C 0.5007(4) 0.5537(2) 0.38818(18) 0.0212(11) Uani 1 1 d . . . . .
H46 H 0.562670 0.573734 0.391831 0.025 Uiso 1 1 calc R . . . .
C47 C 0.2136(6) 0.4629(3) 0.3729(3) 0.051(2) Uani 1 1 d . . . . .
H47A H 0.188568 0.463868 0.403021 0.076 Uiso 0.534(6) 1 calc GR . P B 2
H47B H 0.224214 0.424517 0.364290 0.076 Uiso 0.534(6) 1 calc GR . P B 2
H47C H 0.163615 0.480151 0.348390 0.076 Uiso 0.534(6) 1 calc GR . P B 2
C48 C 0.5867(6) 0.4840(3) 0.4495(2) 0.0435(18) Uani 1 1 d . . . . .
H48A H 0.647494 0.504095 0.444115 0.065 Uiso 0.466(6) 1 calc GR . P B 1
H48B H 0.595080 0.444726 0.443368 0.065 Uiso 0.466(6) 1 calc GR . P B 1
H48C H 0.577212 0.489194 0.482197 0.065 Uiso 0.466(6) 1 calc GR . P B 1
C49 C 0.3927(4) 0.6932(2) 0.3537(2) 0.0226(11) Uani 1 1 d . . . . .
C50 C 0.3870(4) 0.6897(3) 0.4025(2) 0.0262(12) Uani 1 1 d . . . . .
H50 H 0.401017 0.655937 0.418935 0.031 Uiso 1 1 calc R U . . .
C51 C 0.3601(4) 0.7377(3) 0.4268(2) 0.0355(15) Uani 1 1 d . . . . .
C52 C 0.3427(4) 0.7885(3) 0.4022(3) 0.0381(16) Uani 1 1 d . . . . .
H52 H 0.327100 0.820500 0.418614 0.046 Uiso 1 1 calc R . . . .
C53 C 0.3483(4) 0.7920(2) 0.3537(2) 0.0303(13) Uani 1 1 d . . . . .
C54 C 0.3716(4) 0.7437(2) 0.3294(2) 0.0269(12) Uani 1 1 d . . . . .
H54 H 0.372997 0.745472 0.296518 0.032 Uiso 1 1 calc R . . . .
C55 C 0.3504(5) 0.7341(4) 0.4791(2) 0.048(2) Uani 1 1 d . . . . .
H55A H 0.278754 0.737633 0.482315 0.072 Uiso 0.705(6) 1 calc GR . P C 4
H55B H 0.389752 0.763847 0.496560 0.072 Uiso 0.705(6) 1 calc GR . P C 4
H55C H 0.376531 0.698447 0.491849 0.072 Uiso 0.705(6) 1 calc GR . P C 4
C56 C 0.3320(5) 0.8463(3) 0.3265(3) 0.0434(17) Uani 1 1 d . . . . .
H56A H 0.396788 0.858879 0.318573 0.065 Uiso 0.295(6) 1 calc GR . P C 5
H56B H 0.305718 0.874078 0.345978 0.065 Uiso 0.295(6) 1 calc GR . P C 5
H56C H 0.282952 0.840626 0.297408 0.065 Uiso 0.295(6) 1 calc GR . P C 5
F19 F 0.3405(3) 0.7042(2) 0.61919(17) 0.0676(15) Uani 1 1 d . . . . .
F20 F 0.3012(3) 0.64502(15) 0.67040(15) 0.0434(9) Uani 1 1 d . . . . .
F21 F 0.3315(3) 0.72989(18) 0.69089(17) 0.0595(13) Uani 1 1 d . . . . .
F22 F -0.0953(3) 0.64624(17) 0.69159(17) 0.0535(11) Uani 1 1 d . . . . .
F23 F -0.1633(3) 0.72701(19) 0.67947(13) 0.0467(10) Uani 1 1 d . . . . .
F24 F -0.0365(3) 0.7150(2) 0.73654(12) 0.0538(12) Uani 1 1 d . . . . .
F25 F 0.3382(6) 0.9091(5) 0.5280(3) 0.212(6) Uani 1 1 d . . . . .
F26 F 0.2503(4) 0.9177(2) 0.4593(2) 0.0834(17) Uani 1 1 d . . . . .
F27 F 0.2688(9) 0.9878(3) 0.5044(3) 0.166(5) Uani 1 1 d . . . . .
F28 F -0.0194(6) 0.9619(3) 0.6445(2) 0.115(3) Uani 1 1 d . . . . .
F29 F -0.1375(6) 0.9730(4) 0.5852(3) 0.179(5) Uani 1 1 d . . . . .
F30 F -0.0110(9) 1.0283(3) 0.5962(3) 0.170(5) Uani 1 1 d . . . . .
F31 F -0.3340(9) 0.9078(3) 0.4695(6) 0.092(4) Uani 0.604(13) 1 d . U P D 1
F31B F -0.4113(18) 0.8904(8) 0.4838(5) 0.078(5) Uani 0.396(13) 1 d . U P D 2
F32 F -0.4665(7) 0.8605(4) 0.4693(4) 0.060(3) Uani 0.604(13) 1 d . U P D 1
F32B F -0.3108(11) 0.9004(7) 0.4354(7) 0.068(4) Uani 0.396(13) 1 d . U P D 2
F33 F -0.3930(12) 0.8569(7) 0.4099(4) 0.078(4) Uani 0.604(13) 1 d . U P D 1
F33B F -0.4317(15) 0.8480(8) 0.4161(8) 0.072(5) Uani 0.396(13) 1 d . U P D 2
F34 F -0.3980(5) 0.6616(2) 0.5430(2) 0.0765(16) Uani 1 1 d . . . . .
F35 F -0.2766(3) 0.61896(16) 0.51601(18) 0.0559(12) Uani 1 1 d . . . . .
F36 F -0.4099(4) 0.64679(17) 0.46837(17) 0.0641(14) Uani 1 1 d . . . . .
F37 F 0.0786(8) 0.5759(4) 0.4660(5) 0.071(3) Uani 0.628(9) 1 d . U P E 1
F37B F 0.1346(16) 0.5847(8) 0.4769(7) 0.073(5) Uani 0.372(9) 1 d . U P E 2
F38 F 0.2299(6) 0.6031(3) 0.4612(4) 0.077(3) Uani 0.628(9) 1 d . U P E 1
F38B F 0.1863(13) 0.6006(7) 0.4113(7) 0.068(4) Uani 0.372(9) 1 d . U P E 2
F39 F 0.1243(11) 0.5879(5) 0.3972(4) 0.091(4) Uani 0.628(9) 1 d . U P E 1
F39B F 0.0296(13) 0.5802(6) 0.4123(7) 0.079(4) Uani 0.372(9) 1 d . U P E 2
F40 F 0.1007(3) 0.7718(2) 0.32160(13) 0.0590(13) Uani 1 1 d . . . . .
F41 F 0.1016(4) 0.8435(2) 0.36729(14) 0.0614(14) Uani 1 1 d . . . . .
F42 F -0.0436(3) 0.80625(19) 0.33530(13) 0.0463(10) Uani 1 1 d . . . . .
C57 C 0.0313(4) 0.7475(2) 0.5794(2) 0.0245(11) Uani 1 1 d . . . . .
C58 C 0.1364(5) 0.7338(2) 0.5942(2) 0.0263(12) Uani 1 1 d . . . . .
H58 H 0.182967 0.740186 0.573295 0.032 Uiso 1 1 calc R . . . .
C59 C 0.1728(5) 0.7107(2) 0.6396(2) 0.0276(12) Uani 1 1 d . . . . .
C60 C 0.1061(5) 0.7009(2) 0.6720(2) 0.0286(13) Uani 1 1 d . . . . .
H60 H 0.130433 0.686043 0.702333 0.034 Uiso 1 1 calc R . . . .
C61 C 0.0020(5) 0.7138(2) 0.65791(19) 0.0256(12) Uani 1 1 d . . . . .
C62 C -0.0338(4) 0.7371(2) 0.61302(19) 0.0257(12) Uani 1 1 d . . . . .
H62 H -0.103828 0.746211 0.604976 0.031 Uiso 1 1 calc R . . . .
C63 C 0.2856(5) 0.6973(3) 0.6543(2) 0.0354(14) Uani 1 1 d . . . . .
C64 C -0.0726(5) 0.7007(3) 0.69073(19) 0.0294(13) Uani 1 1 d . . . . .
C65 C 0.0319(5) 0.8438(3) 0.5350(2) 0.0347(14) Uani 1 1 d . . . . .
C66 C 0.1203(6) 0.8636(3) 0.5181(2) 0.0459(18) Uani 1 1 d . . . . .
H66 H 0.155771 0.838598 0.501467 0.055 Uiso 1 1 calc R . . . .
C67 C 0.1579(8) 0.9176(3) 0.5246(3) 0.061(3) Uani 1 1 d . . . . .
C68 C 0.1093(9) 0.9548(4) 0.5492(4) 0.077(4) Uani 1 1 d . . . . .
H68 H 0.133183 0.991661 0.553044 0.093 Uiso 1 1 calc R . . . .
C69 C 0.0213(8) 0.9376(4) 0.5693(3) 0.071(3) Uani 1 1 d . . . . .
C70 C -0.0163(6) 0.8818(3) 0.5621(2) 0.0457(19) Uani 1 1 d . . . . .
H70 H -0.073241 0.870337 0.575468 0.055 Uiso 1 1 calc R . . . .
C71 C 0.2541(8) 0.9330(5) 0.5035(3) 0.086(4) Uani 1 1 d . . . . .
C72 C -0.0356(10) 0.9750(4) 0.5972(4) 0.108(5) Uani 1 1 d . . . . .
C73 C -0.1360(4) 0.7749(2) 0.51288(17) 0.0215(11) Uani 1 1 d . . . . .
C74 C -0.1989(4) 0.8191(2) 0.49267(19) 0.0250(11) Uani 1 1 d . . . . .
H74 H -0.169019 0.853984 0.489178 0.030 Uiso 1 1 calc R . . . .
C75 C -0.3058(5) 0.8123(2) 0.4775(2) 0.0276(12) Uani 1 1 d . . . . .
C76 C -0.3534(4) 0.7616(2) 0.48281(19) 0.0251(12) Uani 1 1 d . . . . .
H76 H -0.424788 0.757525 0.473863 0.030 Uiso 1 1 calc R . . . .
C77 C -0.2920(4) 0.7167(2) 0.50184(18) 0.0226(11) Uani 1 1 d . . . . .
C78 C -0.1863(4) 0.7231(2) 0.51599(18) 0.0229(11) Uani 1 1 d . . . . .
H78 H -0.146961 0.692103 0.528018 0.027 Uiso 1 1 calc R . . . .
C79 C -0.3697(5) 0.8605(3) 0.4557(2) 0.0370(14) Uani 1 1 d . . . . .
C80 C -0.3422(5) 0.6617(3) 0.5074(2) 0.0349(14) Uani 1 1 d . . . . .
C81 C 0.0323(4) 0.7494(3) 0.48268(19) 0.0250(12) Uani 1 1 d . . . . .
C82 C 0.0641(4) 0.6937(3) 0.4809(2) 0.0288(13) Uani 1 1 d . . . . .
H82 H 0.066941 0.671410 0.508243 0.035 Uiso 1 1 calc R . . . .
C83 C 0.0921(5) 0.6699(3) 0.4396(2) 0.0342(14) Uani 1 1 d . . . . .
C84 C 0.0909(5) 0.7019(3) 0.3983(2) 0.0362(15) Uani 1 1 d . . . . .
H84 H 0.110732 0.686484 0.370964 0.043 Uiso 1 1 calc R . . . .
C85 C 0.0593(5) 0.7573(3) 0.3990(2) 0.0339(14) Uani 1 1 d . . . . .
C86 C 0.0286(4) 0.7800(3) 0.4398(2) 0.0302(13) Uani 1 1 d . . . . .
H86 H 0.004773 0.816943 0.438623 0.036 Uiso 1 1 calc R . . . .
C87 C 0.1237(7) 0.6098(4) 0.4389(3) 0.054(2) Uani 1 1 d . . . . .
C88 C 0.0549(5) 0.7944(3) 0.3561(2) 0.0439(18) Uani 1 1 d . . . . .
B1 B -0.0088(5) 0.7793(3) 0.5281(2) 0.0250(13) Uani 1 1 d . . . . .

loop_
_atom_site_aniso_label
_atom_site_aniso_U_11
_atom_site_aniso_U_22
_atom_site_aniso_U_33
_atom_site_aniso_U_23
_atom_site_aniso_U_13
_atom_site_aniso_U_12
Ir1 0.01445(10) 0.01730(10) 0.01708(10) -0.00056(8) 0.00439(7) -0.00239(9)
P1 0.0149(6) 0.0164(6) 0.0180(6) 0.0000(5) 0.0049(5) -0.0006(5)
P2 0.0132(5) 0.0183(6) 0.0182(6) -0.0006(5) 0.0028(4) -0.0003(5)
F1 0.058(3) 0.189(7) 0.065(3) 0.033(4) 0.002(3) 0.056(4)
F2 0.109(4) 0.066(3) 0.045(3) 0.011(2) 0.005(3) -0.025(3)
F3 0.094(4) 0.056(3) 0.046(3) -0.004(2) -0.014(3) 0.004(3)
F4 0.091(4) 0.078(4) 0.111(5) 0.026(3) 0.026(4) -0.044(3)
F5 0.236(8) 0.024(2) 0.032(2) 0.0020(18) 0.036(3) -0.012(3)
F6 0.132(5) 0.043(3) 0.039(2) 0.017(2) -0.015(3) -0.024(3)
F7 0.022(3) 0.051(3) 0.113(5) -0.002(3) -0.007(3) 0.009(2)
F7B 0.050(11) 0.017(8) 0.033(9) 0.010(7) 0.011(8) 0.000(7)
F8 0.036(3) 0.040(3) 0.072(4) 0.003(3) -0.018(3) -0.015(2)
F8B 0.031(10) 0.023(9) 0.065(13) 0.001(8) 0.006(8) 0.004(7)
F9 0.042(3) 0.105(5) 0.053(4) 0.035(4) -0.021(3) -0.028(3)
F9B 0.031(10) 0.030(10) 0.076(15) 0.021(10) 0.012(9) -0.004(8)
F10 0.034(2) 0.052(3) 0.094(4) 0.017(2) 0.014(2) -0.003(2)
F11 0.027(2) 0.071(3) 0.056(3) 0.010(2) -0.0048(18) 0.0073(19)
F12 0.027(2) 0.095(4) 0.059(3) -0.023(3) 0.0054(19) 0.010(2)
F13 0.064(5) 0.066(6) 0.036(4) 0.027(4) 0.023(4) 0.027(4)
F13B 0.045(5) 0.032(4) 0.068(6) 0.011(4) 0.003(4) -0.018(4)
F14 0.035(4) 0.058(5) 0.035(4) 0.001(3) 0.007(3) 0.020(4)
F14B 0.027(4) 0.051(6) 0.088(8) 0.033(5) -0.013(5) -0.024(4)
F15 0.074(6) 0.038(5) 0.073(6) 0.006(4) -0.047(5) -0.003(4)
F15B 0.040(5) 0.056(6) 0.098(8) 0.008(5) 0.044(5) -0.009(4)
F16 0.054(4) 0.028(3) 0.043(3) 0.001(2) -0.004(3) 0.007(2)
F16B 0.029(7) 0.156(18) 0.023(7) -0.009(9) 0.004(5) -0.027(9)
F17 0.040(3) 0.034(3) 0.086(5) 0.016(3) 0.022(3) -0.002(3)
F17B 0.032(7) 0.068(10) 0.054(9) -0.019(7) 0.025(6) -0.005(7)
F18 0.052(4) 0.026(3) 0.054(3) -0.010(2) 0.016(3) 0.003(3)
F18B 0.092(13) 0.076(12) 0.028(7) -0.004(7) 0.023(8) 0.002(10)
C1 0.021(3) 0.012(2) 0.031(3) -0.005(2) 0.008(2) -0.0089(19)
C2 0.021(3) 0.019(3) 0.026(3) -0.001(2) 0.003(2) -0.002(2)
C3 0.037(3) 0.020(3) 0.026(3) 0.002(2) 0.007(2) -0.009(2)
C4 0.028(3) 0.033(3) 0.028(3) 0.001(2) 0.011(2) -0.011(2)
C5 0.016(2) 0.025(3) 0.029(3) -0.007(2) 0.011(2) -0.005(2)
C6 0.014(2) 0.028(3) 0.021(3) -0.001(2) 0.0005(19) -0.001(2)
C7 0.023(3) 0.033(3) 0.031(3) -0.006(2) 0.002(2) -0.009(2)
C8 0.023(3) 0.034(3) 0.022(3) -0.010(2) 0.005(2) -0.013(2)
C9 0.015(2) 0.016(2) 0.029(3) 0.000(2) 0.007(2) -0.0029(19)
C10 0.023(3) 0.020(3) 0.024(3) 0.002(2) 0.006(2) -0.003(2)
C11 0.020(3) 0.021(3) 0.036(3) -0.001(2) 0.013(2) -0.002(2)
C12 0.018(3) 0.021(3) 0.045(3) 0.003(2) 0.005(2) 0.002(2)
C13 0.020(3) 0.022(3) 0.032(3) 0.003(2) 0.004(2) -0.002(2)
C14 0.018(3) 0.024(3) 0.026(3) -0.002(2) 0.005(2) -0.001(2)
C15 0.028(3) 0.038(4) 0.049(4) 0.005(3) 0.019(3) 0.009(3)
C16 0.030(3) 0.033(3) 0.039(3) 0.000(3) 0.000(3) 0.003(3)
C17 0.018(2) 0.024(3) 0.020(2) -0.002(2) 0.007(2) -0.001(2)
C18 0.023(3) 0.021(3) 0.026(3) -0.002(2) 0.004(2) -0.002(2)
C19 0.026(3) 0.023(3) 0.026(3) -0.006(2) 0.005(2) -0.003(2)
C20 0.036(3) 0.037(3) 0.020(3) -0.002(2) 0.009(2) -0.005(3)
C21 0.039(3) 0.034(3) 0.019(3) -0.002(2) 0.008(2) -0.007(3)
C22 0.028(3) 0.021(3) 0.020(3) -0.005(2) 0.004(2) -0.007(2)
C23 0.050(4) 0.029(3) 0.031(3) -0.011(3) 0.007(3) -0.004(3)
C24 0.073(5) 0.033(4) 0.027(3) 0.000(3) 0.012(3) -0.019(3)
C25 0.017(2) 0.013(2) 0.027(3) -0.004(2) 0.007(2) -0.0041(19)
C26 0.018(2) 0.021(3) 0.026(3) 0.000(2) 0.007(2) 0.000(2)
C27 0.022(3) 0.021(3) 0.038(3) -0.002(2) 0.011(2) 0.000(2)
C28 0.023(3) 0.017(3) 0.050(4) -0.003(2) 0.013(3) -0.006(2)
C29 0.021(3) 0.022(3) 0.039(3) -0.004(2) 0.004(2) -0.001(2)
C30 0.020(3) 0.020(3) 0.028(3) 0.001(2) 0.005(2) 0.000(2)
C31 0.032(3) 0.029(3) 0.060(5) 0.010(3) 0.013(3) -0.003(3)
C32 0.026(3) 0.046(4) 0.065(5) 0.006(4) -0.006(3) -0.013(3)
C33 0.022(2) 0.014(2) 0.022(2) 0.000(2) -0.002(2) 0.002(2)
C34 0.027(3) 0.016(2) 0.028(3) -0.002(2) 0.004(2) 0.009(2)
C35 0.040(3) 0.022(3) 0.023(3) -0.002(2) 0.000(2) 0.005(3)
C36 0.030(3) 0.024(3) 0.033(3) -0.003(2) -0.011(2) 0.005(2)
C37 0.023(3) 0.024(3) 0.039(3) -0.003(2) -0.007(2) 0.003(2)
C38 0.022(3) 0.022(3) 0.029(3) -0.001(2) 0.001(2) 0.003(2)
C39 0.046(4) 0.047(4) 0.026(3) 0.000(3) -0.006(3) 0.016(3)
C40 0.022(3) 0.043(4) 0.046(4) -0.002(3) -0.005(3) 0.005(3)
C41 0.019(2) 0.020(3) 0.022(3) 0.002(2) 0.010(2) 0.005(2)
C42 0.017(3) 0.025(3) 0.029(3) 0.001(2) 0.005(2) 0.000(2)
C43 0.037(3) 0.023(3) 0.045(4) 0.001(3) 0.022(3) -0.001(3)
C44 0.046(4) 0.025(3) 0.035(3) 0.010(2) 0.020(3) 0.006(3)
C45 0.040(3) 0.027(3) 0.023(3) 0.006(2) 0.017(2) 0.007(3)
C46 0.023(3) 0.025(3) 0.017(2) 0.001(2) 0.008(2) 0.001(2)
C47 0.043(4) 0.034(4) 0.080(6) 0.013(4) 0.028(4) -0.011(3)
C48 0.047(4) 0.054(5) 0.032(3) 0.017(3) 0.014(3) 0.022(4)
C49 0.014(2) 0.026(3) 0.027(3) -0.007(2) 0.003(2) -0.003(2)
C50 0.016(3) 0.032(3) 0.030(3) -0.005(2) 0.002(2) -0.002(2)
C51 0.018(3) 0.053(4) 0.036(3) -0.021(3) 0.003(2) -0.002(3)
C52 0.019(3) 0.034(3) 0.060(4) -0.025(3) 0.003(3) 0.001(2)
C53 0.017(3) 0.024(3) 0.049(4) -0.012(3) 0.002(2) -0.002(2)
C54 0.016(3) 0.026(3) 0.039(3) -0.007(2) 0.007(2) 0.000(2)
C55 0.027(3) 0.084(6) 0.033(4) -0.027(4) 0.006(3) 0.002(4)
C56 0.030(3) 0.024(3) 0.076(5) -0.005(3) 0.008(3) 0.000(3)
F19 0.030(2) 0.106(4) 0.068(3) 0.043(3) 0.012(2) 0.020(2)
F20 0.0325(19) 0.028(2) 0.066(3) 0.0083(17) -0.0038(18) 0.0096(15)
F21 0.041(2) 0.042(2) 0.082(3) -0.011(2) -0.027(2) 0.0073(19)
F22 0.058(3) 0.038(2) 0.075(3) 0.001(2) 0.041(2) 0.003(2)
F23 0.042(2) 0.071(3) 0.0295(19) 0.0106(19) 0.0139(16) 0.027(2)
F24 0.053(3) 0.092(3) 0.0169(17) -0.0049(19) 0.0052(16) 0.008(2)
F25 0.080(5) 0.393(16) 0.143(7) 0.175(9) -0.037(5) -0.111(7)
F26 0.076(4) 0.071(4) 0.100(4) 0.016(3) 0.005(3) -0.032(3)
F27 0.321(13) 0.097(5) 0.095(5) -0.033(4) 0.076(7) -0.136(7)
F28 0.139(6) 0.091(5) 0.099(5) -0.034(4) -0.022(4) 0.066(4)
F29 0.115(6) 0.148(7) 0.232(9) -0.144(7) -0.093(6) 0.091(5)
F30 0.293(12) 0.044(4) 0.142(7) -0.044(4) -0.050(7) 0.048(5)
F31 0.063(6) 0.020(4) 0.165(10) 0.000(6) -0.062(7) 0.001(4)
F31B 0.112(11) 0.073(9) 0.061(7) 0.026(7) 0.042(8) 0.066(8)
F32 0.043(5) 0.052(5) 0.089(6) 0.029(5) 0.021(4) 0.029(4)
F32B 0.051(7) 0.051(7) 0.100(10) 0.052(7) 0.011(7) 0.020(6)
F33 0.111(10) 0.087(9) 0.040(4) 0.026(5) 0.021(6) 0.060(7)
F33B 0.071(10) 0.033(6) 0.085(10) 0.011(7) -0.064(8) -0.010(7)
F34 0.099(4) 0.057(3) 0.090(4) 0.007(3) 0.062(3) -0.020(3)
F35 0.041(2) 0.026(2) 0.094(3) 0.017(2) -0.005(2) -0.0020(17)
F36 0.070(3) 0.037(2) 0.069(3) 0.012(2) -0.033(2) -0.021(2)
F37 0.074(7) 0.038(4) 0.115(8) -0.010(5) 0.059(7) -0.004(5)
F37B 0.103(12) 0.048(8) 0.074(9) -0.001(7) 0.030(10) 0.026(9)
F38 0.050(5) 0.054(5) 0.123(7) 0.005(5) 0.003(5) 0.015(4)
F38B 0.069(9) 0.058(8) 0.094(10) -0.022(7) 0.062(8) -0.001(7)
F39 0.130(10) 0.080(7) 0.063(5) -0.037(5) 0.016(6) 0.030(7)
F39B 0.078(9) 0.041(7) 0.116(10) -0.018(7) 0.008(8) -0.013(6)
F40 0.037(2) 0.119(4) 0.0236(19) 0.009(2) 0.0111(16) -0.011(2)
F41 0.065(3) 0.083(3) 0.034(2) 0.018(2) -0.001(2) -0.040(3)
F42 0.033(2) 0.077(3) 0.0281(19) 0.0090(19) 0.0008(15) -0.010(2)
C57 0.025(3) 0.022(3) 0.025(3) -0.003(2) 0.001(2) 0.003(2)
C58 0.028(3) 0.028(3) 0.023(3) -0.001(2) 0.004(2) 0.005(2)
C59 0.027(3) 0.022(3) 0.031(3) 0.001(2) -0.002(2) 0.006(2)
C60 0.037(3) 0.026(3) 0.019(3) 0.001(2) -0.004(2) 0.011(2)
C61 0.035(3) 0.025(3) 0.016(2) -0.003(2) 0.002(2) 0.008(2)
C62 0.026(3) 0.028(3) 0.021(3) -0.007(2) -0.002(2) 0.008(2)
C63 0.029(3) 0.033(3) 0.041(4) 0.009(3) -0.002(3) 0.005(3)
C64 0.039(3) 0.034(3) 0.015(3) 0.000(2) 0.005(2) 0.014(3)
C65 0.040(4) 0.031(3) 0.027(3) 0.004(2) -0.014(3) 0.001(3)
C66 0.048(4) 0.043(4) 0.038(4) 0.011(3) -0.019(3) -0.019(3)
C67 0.083(6) 0.042(4) 0.043(4) 0.013(4) -0.032(4) -0.024(4)
C68 0.091(7) 0.042(5) 0.076(6) 0.020(5) -0.053(6) -0.024(5)
C69 0.093(7) 0.042(4) 0.056(5) -0.012(4) -0.053(5) 0.026(5)
C70 0.060(5) 0.031(3) 0.035(4) -0.005(3) -0.025(3) 0.010(3)
C71 0.092(7) 0.097(8) 0.055(5) 0.036(5) -0.027(5) -0.079(7)
C72 0.133(10) 0.051(6) 0.105(8) -0.042(6) -0.084(8) 0.046(6)
C73 0.027(3) 0.023(3) 0.013(2) -0.001(2) 0.000(2) 0.002(2)
C74 0.029(3) 0.021(3) 0.023(3) -0.001(2) -0.001(2) -0.001(2)
C75 0.032(3) 0.025(3) 0.023(3) -0.002(2) -0.002(2) 0.009(2)
C76 0.022(3) 0.033(3) 0.018(3) -0.003(2) -0.001(2) 0.003(2)
C77 0.027(3) 0.026(3) 0.015(2) 0.002(2) 0.004(2) -0.001(2)
C78 0.026(3) 0.025(3) 0.016(2) 0.001(2) 0.000(2) 0.005(2)
C79 0.036(3) 0.031(3) 0.040(4) 0.000(3) -0.005(3) 0.008(3)
C80 0.032(3) 0.035(3) 0.036(3) 0.006(3) 0.000(3) -0.004(3)
C81 0.020(3) 0.034(3) 0.020(3) 0.001(2) 0.001(2) -0.005(2)
C82 0.027(3) 0.039(3) 0.021(3) 0.000(2) 0.008(2) -0.005(3)
C83 0.031(3) 0.041(4) 0.032(3) -0.010(3) 0.010(3) -0.005(3)
C84 0.026(3) 0.064(5) 0.020(3) -0.007(3) 0.009(2) -0.012(3)
C85 0.022(3) 0.053(4) 0.026(3) 0.003(3) 0.002(2) -0.015(3)
C86 0.023(3) 0.043(4) 0.023(3) 0.002(3) 0.001(2) -0.008(3)
C87 0.072(6) 0.054(5) 0.046(4) -0.010(4) 0.035(4) 0.004(4)
C88 0.032(3) 0.075(5) 0.022(3) 0.006(3) 0.000(3) -0.022(3)
B1 0.029(3) 0.025(3) 0.020(3) 0.002(2) 0.001(2) 0.003(3)

loop_
_atom_type_symbol
_atom_type_description
_atom_type_scat_dispersion_real
_atom_type_scat_dispersion_imag
_atom_type_scat_source
C C 0.0181 0.0091 'International Tables Vol C Tables 4.2.6.8 and 6.1.1.4'
H H 0.0000 0.0000 'International Tables Vol C Tables 4.2.6.8 and 6.1.1.4'
B B 0.0090 0.0039 'International Tables Vol C Tables 4.2.6.8 and 6.1.1.4'
F F 0.0727 0.0534 'International Tables Vol C Tables 4.2.6.8 and 6.1.1.4'
Ir Ir -4.7710 6.5667 'International Tables Vol C Tables 4.2.6.8 and 6.1.1.4'
P P 0.2955 0.4335 'International Tables Vol C Tables 4.2.6.8 and 6.1.1.4'

loop_
_exptl_crystal_face_index_h
_exptl_crystal_face_index_k
_exptl_crystal_face_index_l
_exptl_crystal_face_perp_dist
-6 0 14 0.0590
6 0 -14 0.0670
0 1 18 0.0856
-5 -1 -12 0.1293
0 15 0 0.0073
0 -15 0 0.0043

loop_
_geom_angle_atom_site_label_1
_geom_angle_atom_site_label_2
_geom_angle_atom_site_label_3
_geom_angle
_geom_angle_site_symmetry_1
_geom_angle_site_symmetry_3
_geom_angle_publ_flag
P2 Ir1 P1 95.57(4) . . ?
C1 Ir1 P1 172.31(14) . . ?
C1 Ir1 P2 91.50(14) . . ?
C2 Ir1 P1 145.88(14) . . ?
C2 Ir1 P2 93.61(15) . . ?
C2 Ir1 C1 35.96(19) . . ?
C2 Ir1 C5 80.5(2) . . ?
C2 Ir1 C6 94.0(2) . . ?
C5 Ir1 P1 87.18(14) . . ?
C5 Ir1 P2 172.73(15) . . ?
C5 Ir1 C1 86.17(19) . . ?
C6 Ir1 P1 94.52(15) . . ?
C6 Ir1 P2 149.55(14) . . ?
C6 Ir1 C1 77.8(2) . . ?
C6 Ir1 C5 36.24(19) . . ?
C9 P1 Ir1 113.06(17) . . ?
C9 P1 C17 104.8(2) . . ?
C9 P1 C25 102.4(2) . . ?
C17 P1 Ir1 108.96(18) . . ?
C25 P1 Ir1 124.14(16) . . ?
C25 P1 C17 101.4(2) . . ?
C33 P2 Ir1 118.95(18) . . ?
C33 P2 C41 108.1(2) . . ?
C33 P2 C49 98.9(2) . . ?
C41 P2 Ir1 108.21(17) . . ?
C41 P2 C49 104.9(2) . . ?
C49 P2 Ir1 116.63(17) . . ?
Ir1 C1 H1 114.5 . . ?
C2 C1 Ir1 69.1(3) . . ?
C2 C1 H1 114.5 . . ?
C2 C1 C8 122.6(5) . . ?
C8 C1 Ir1 113.7(4) . . ?
C8 C1 H1 114.5 . . ?
Ir1 C2 H2 113.8 . . ?
C1 C2 Ir1 75.0(3) . . ?
C1 C2 H2 113.8 . . ?
C1 C2 C3 123.7(5) . . ?
C3 C2 Ir1 110.3(4) . . ?
C3 C2 H2 113.8 . . ?
C2 C3 H3A 108.8 . . ?
C2 C3 H3B 108.8 . . ?
C2 C3 C4 113.9(5) . . ?
H3A C3 H3B 107.7 . . ?
C4 C3 H3A 108.8 . . ?
C4 C3 H3B 108.8 . . ?
C3 C4 H4A 108.7 . . ?
C3 C4 H4B 108.7 . . ?
H4A C4 H4B 107.6 . . ?
C5 C4 C3 114.3(4) . . ?
C5 C4 H4A 108.7 . . ?
C5 C4 H4B 108.7 . . ?
Ir1 C5 H5 113.7 . . ?
C4 C5 Ir1 111.8(4) . . ?
C4 C5 H5 113.7 . . ?
C6 C5 Ir1 70.9(3) . . ?
C6 C5 C4 125.5(5) . . ?
C6 C5 H5 113.7 . . ?
Ir1 C6 H6 112.8 . . ?
C5 C6 Ir1 72.9(3) . . ?
C5 C6 H6 112.8 . . ?
C5 C6 C7 127.8(5) . . ?
C7 C6 Ir1 110.4(4) . . ?
C7 C6 H6 112.8 . . ?
C6 C7 H7A 109.1 . . ?
C6 C7 H7B 109.1 . . ?
C6 C7 C8 112.3(5) . . ?
H7A C7 H7B 107.9 . . ?
C8 C7 H7A 109.1 . . ?
C8 C7 H7B 109.1 . . ?
C1 C8 H8A 109.7 . . ?
C1 C8 H8B 109.7 . . ?
C7 C8 C1 110.0(4) . . ?
C7 C8 H8A 109.7 . . ?
C7 C8 H8B 109.7 . . ?
H8A C8 H8B 108.2 . . ?
C10 C9 P1 122.3(4) . . ?
C14 C9 P1 118.5(4) . . ?
C14 C9 C10 119.1(5) . . ?
C9 C10 H10 119.5 . . ?
C11 C10 C9 121.0(5) . . ?
C11 C10 H10 119.5 . . ?
C10 C11 C12 119.3(5) . . ?
C10 C11 C15 120.6(5) . . ?
C12 C11 C15 120.0(5) . . ?
C11 C12 H12 119.8 . . ?
C13 C12 C11 120.5(5) . . ?
C13 C12 H12 119.8 . . ?
C12 C13 C14 119.9(5) . . ?
C12 C13 C16 120.8(5) . . ?
C14 C13 C16 119.3(5) . . ?
C9 C14 C13 120.2(5) . . ?
C9 C14 H14 119.9 . . ?
C13 C14 H14 119.9 . . ?
C11 C15 H15A 109.5 . . ?
C11 C15 H15B 109.5 . . ?
C11 C15 H15C 109.5 . . ?
H15A C15 H15B 109.5 . . ?
H15A C15 H15C 109.5 . . ?
H15B C15 H15C 109.5 . . ?
F1 C16 F2 107.2(6) . . ?
F1 C16 F3 106.6(6) . . ?
F1 C16 C13 113.5(6) . . ?
F2 C16 F3 104.4(6) . . ?
F2 C16 C13 112.6(5) . . ?
F3 C16 C13 111.9(5) . . ?
C18 C17 P1 120.5(4) . . ?
C22 C17 P1 120.4(4) . . ?
C22 C17 C18 119.1(5) . . ?
C17 C18 H18 119.1 . . ?
C19 C18 C17 121.7(5) . . ?
C19 C18 H18 119.1 . . ?
C18 C19 C20 118.4(5) . . ?
C18 C19 C23 121.0(5) . . ?
C20 C19 C23 120.6(5) . . ?
C19 C20 H20 119.6 . . ?
C21 C20 C19 120.8(5) . . ?
C21 C20 H20 119.6 . . ?
C20 C21 C22 120.1(5) . . ?
C20 C21 C24 119.4(5) . . ?
C22 C21 C24 120.5(5) . . ?
C17 C22 C21 119.9(5) . . ?
C17 C22 H22 120.0 . . ?
C21 C22 H22 120.0 . . ?
C19 C23 H23A 109.5 . . ?
C19 C23 H23B 109.5 . . ?
C19 C23 H23C 109.5 . . ?
H23A C23 H23B 109.5 . . ?
H23A C23 H23C 109.5 . . ?
H23B C23 H23C 109.5 . . ?
F4 C24 C21 111.4(7) . . ?
F5 C24 F4 106.0(7) . . ?
F5 C24 F6 108.7(7) . . ?
F5 C24 C21 113.8(5) . . ?
F6 C24 F4 104.3(6) . . ?
F6 C24 C21 112.1(6) . . ?
C26 C25 P1 121.9(4) . . ?
C30 C25 P1 119.7(4) . . ?
C30 C25 C26 118.4(5) . . ?
C25 C26 H26 119.5 . . ?
C25 C26 C27 121.0(5) . . ?
C27 C26 H26 119.5 . . ?
C26 C27 C31 120.5(5) . . ?
C28 C27 C26 119.1(5) . . ?
C28 C27 C31 120.4(5) . . ?
C27 C28 H28 119.8 . . ?
C29 C28 C27 120.5(5) . . ?
C29 C28 H28 119.8 . . ?
C28 C29 C30 120.4(5) . . ?
C28 C29 C32 120.5(5) . . ?
C30 C29 C32 119.1(5) . . ?
C25 C30 H30 119.7 . . ?
C29 C30 C25 120.6(5) . . ?
C29 C30 H30 119.7 . . ?
F7B C31 F8B 114.8(13) . . ?
F7B C31 F9B 122.2(15) . . ?
F7B C31 C27 112.0(10) . . ?
F8B C31 C27 100.2(9) . . ?
F9B C31 F8B 98.9(13) . . ?
F9B C31 C27 106.0(9) . . ?
C27 C31 H31A 109.5 . . ?
C27 C31 H31B 109.5 . . ?
C27 C31 H31C 109.5 . . ?
H31A C31 H31B 109.5 . . ?
H31A C31 H31C 109.5 . . ?
H31B C31 H31C 109.5 . . ?
F7 C32 F8 105.8(6) . . ?
F7 C32 C29 109.3(6) . . ?
F8 C32 C29 111.3(6) . . ?
F9 C32 F7 108.6(7) . . ?
F9 C32 F8 109.5(7) . . ?
F9 C32 C29 112.2(6) . . ?
C29 C32 H32A 109.5 . . ?
C29 C32 H32B 109.5 . . ?
C29 C32 H32C 109.5 . . ?
H32A C32 H32B 109.5 . . ?
H32A C32 H32C 109.5 . . ?
H32B C32 H32C 109.5 . . ?
C34 C33 P2 120.3(4) . . ?
C34 C33 C38 119.2(5) . . ?
C38 C33 P2 120.5(4) . . ?
C33 C34 H34 119.1 . . ?
C33 C34 C35 121.8(5) . . ?
C35 C34 H34 119.1 . . ?
C34 C35 C36 118.5(5) . . ?
C34 C35 C39 119.6(6) . . ?
C36 C35 C39 121.8(5) . . ?
C35 C36 H36 120.0 . . ?
C37 C36 C35 120.1(5) . . ?
C37 C36 H36 120.0 . . ?
C36 C37 C38 120.9(5) . . ?
C36 C37 C40 120.6(5) . . ?
C38 C37 C40 118.5(6) . . ?
C33 C38 H38 120.3 . . ?
C37 C38 C33 119.4(5) . . ?
C37 C38 H38 120.3 . . ?
C35 C39 H39A 109.5 . . ?
C35 C39 H39B 109.5 . . ?
C35 C39 H39C 109.5 . . ?
H39A C39 H39B 109.5 . . ?
H39A C39 H39C 109.5 . . ?
H39B C39 H39C 109.5 . . ?
F10 C40 F12 104.0(6) . . ?
F10 C40 C37 112.4(5) . . ?
F11 C40 F10 106.2(5) . . ?
F11 C40 F12 106.7(5) . . ?
F11 C40 C37 114.0(6) . . ?
F12 C40 C37 112.8(5) . . ?
C42 C41 P2 123.9(4) . . ?
C46 C41 P2 116.5(4) . . ?
C46 C41 C42 119.5(5) . . ?
C41 C42 H42 120.0 . . ?
C43 C42 C41 120.0(5) . . ?
C43 C42 H42 120.0 . . ?
C42 C43 C47 119.8(6) . . ?
C44 C43 C42 119.5(6) . . ?
C44 C43 C47 120.6(6) . . ?
C43 C44 H44 119.3 . . ?
C45 C44 C43 121.3(6) . . ?
C45 C44 H44 119.3 . . ?
C44 C45 C46 119.1(6) . . ?
C44 C45 C48 120.0(6) . . ?
C46 C45 C48 120.8(6) . . ?
C41 C46 H46 119.7 . . ?
C45 C46 C41 120.5(5) . . ?
C45 C46 H46 119.7 . . ?
F13B C47 F15B 101.0(8) . . ?
F13B C47 C43 106.7(7) . . ?
F14B C47 F13B 115.4(10) . . ?
F14B C47 F15B 113.8(10) . . ?
F14B C47 C43 113.6(7) . . ?
F15B C47 C43 105.0(7) . . ?
C43 C47 H47A 109.5 . . ?
C43 C47 H47B 109.5 . . ?
C43 C47 H47C 109.5 . . ?
H47A C47 H47B 109.5 . . ?
H47A C47 H47C 109.5 . . ?
H47B C47 H47C 109.5 . . ?
F13 C48 C45 108.0(6) . . ?
F14 C48 F13 99.8(7) . . ?
F14 C48 C45 106.4(6) . . ?
F15 C48 F13 112.9(8) . . ?
F15 C48 F14 114.9(9) . . ?
F15 C48 C45 113.8(7) . . ?
C45 C48 H48A 109.5 . . ?
C45 C48 H48B 109.5 . . ?
C45 C48 H48C 109.5 . . ?
H48A C48 H48B 109.5 . . ?
H48A C48 H48C 109.5 . . ?
H48B C48 H48C 109.5 . . ?
C50 C49 P2 122.9(4) . . ?
C54 C49 P2 116.9(4) . . ?
C54 C49 C50 120.1(5) . . ?
C49 C50 H50 120.3 . . ?
C49 C50 C51 119.5(6) . . ?
C51 C50 H50 120.3 . . ?
C50 C51 C55 120.0(7) . . ?
C52 C51 C50 119.8(6) . . ?
C52 C51 C55 120.2(6) . . ?
C51 C52 H52 119.7 . . ?
C53 C52 C51 120.7(6) . . ?
C53 C52 H52 119.7 . . ?
C52 C53 C54 119.3(6) . . ?
C52 C53 C56 122.0(6) . . ?
C54 C53 C56 118.6(6) . . ?
C49 C54 C53 120.5(6) . . ?
C49 C54 H54 119.7 . . ?
C53 C54 H54 119.7 . . ?
F16B C55 F18B 91.1(12) . . ?
F16B C55 C51 120.6(8) . . ?
F17B C55 F16B 109.1(10) . . ?
F17B C55 F18B 92.7(11) . . ?
F17B C55 C51 122.5(10) . . ?
C51 C55 F18B 112.4(7) . . ?
C51 C55 H55A 109.5 . . ?
C51 C55 H55B 109.5 . . ?
C51 C55 H55C 109.5 . . ?
H55A C55 H55B 109.5 . . ?
H55A C55 H55C 109.5 . . ?
H55B C55 H55C 109.5 . . ?
F16 C56 C53 112.8(5) . . ?
F17 C56 F16 100.2(7) . . ?
F17 C56 C53 112.1(6) . . ?
F18 C56 F16 105.6(6) . . ?
F18 C56 F17 106.4(6) . . ?
F18 C56 C53 118.0(7) . . ?
C53 C56 H56A 109.5 . . ?
C53 C56 H56B 109.5 . . ?
C53 C56 H56C 109.5 . . ?
H56A C56 H56B 109.5 . . ?
H56A C56 H56C 109.5 . . ?
H56B C56 H56C 109.5 . . ?
C58 C57 B1 121.4(5) . . ?
C62 C57 C58 115.7(5) . . ?
C62 C57 B1 122.7(5) . . ?
C57 C58 H58 119.1 . . ?
C59 C58 C57 121.8(5) . . ?
C59 C58 H58 119.1 . . ?
C58 C59 C63 120.3(6) . . ?
C60 C59 C58 120.9(5) . . ?
C60 C59 C63 118.8(5) . . ?
C59 C60 H60 120.9 . . ?
C61 C60 C59 118.1(5) . . ?
C61 C60 H60 120.9 . . ?
C60 C61 C62 120.8(5) . . ?
C60 C61 C64 119.4(5) . . ?
C62 C61 C64 119.7(5) . . ?
C57 C62 H62 118.7 . . ?
C61 C62 C57 122.6(5) . . ?
C61 C62 H62 118.7 . . ?
F19 C63 F21 105.9(6) . . ?
F19 C63 C59 113.5(5) . . ?
F20 C63 F19 107.4(6) . . ?
F20 C63 F21 104.7(5) . . ?
F20 C63 C59 112.4(5) . . ?
F21 C63 C59 112.4(5) . . ?
F22 C64 F24 105.8(5) . . ?
F22 C64 C61 112.8(5) . . ?
F23 C64 F22 105.6(5) . . ?
F23 C64 F24 105.3(5) . . ?
F23 C64 C61 113.9(5) . . ?
F24 C64 C61 112.7(5) . . ?
C66 C65 B1 123.3(6) . . ?
C70 C65 C66 116.2(7) . . ?
C70 C65 B1 120.4(6) . . ?
C65 C66 H66 117.8 . . ?
C67 C66 C65 124.5(9) . . ?
C67 C66 H66 117.8 . . ?
C66 C67 C71 118.2(10) . . ?
C68 C67 C66 119.4(9) . . ?
C68 C67 C71 122.3(9) . . ?
C67 C68 H68 120.1 . . ?
C67 C68 C69 119.9(8) . . ?
C69 C68 H68 120.1 . . ?
C68 C69 C72 123.7(10) . . ?
C70 C69 C68 119.7(9) . . ?
C70 C69 C72 116.6(11) . . ?
C65 C70 C69 120.3(9) . . ?
C65 C70 H70 119.8 . . ?
C69 C70 H70 119.8 . . ?
F25 C71 C67 111.2(7) . . ?
F26 C71 F25 106.0(12) . . ?
F26 C71 F27 106.2(7) . . ?
F26 C71 C67 114.2(7) . . ?
F27 C71 F25 107.9(9) . . ?
F27 C71 C67 111.0(11) . . ?
F28 C72 C69 112.4(7) . . ?
F29 C72 F28 103.2(14) . . ?
F29 C72 C69 115.0(8) . . ?
F30 C72 F28 104.2(8) . . ?
F30 C72 F29 105.7(9) . . ?
F30 C72 C69 115.2(14) . . ?
C74 C73 C78 115.8(5) . . ?
C74 C73 B1 123.9(5) . . ?
C78 C73 B1 120.1(5) . . ?
C73 C74 H74 119.1 . . ?
C73 C74 C75 121.8(5) . . ?
C75 C74 H74 119.1 . . ?
C74 C75 C79 119.9(6) . . ?
C76 C75 C74 120.9(5) . . ?
C76 C75 C79 119.2(5) . . ?
C75 C76 H76 120.9 . . ?
C75 C76 C77 118.3(5) . . ?
C77 C76 H76 120.9 . . ?
C76 C77 C80 118.8(5) . . ?
C78 C77 C76 120.7(5) . . ?
C78 C77 C80 120.5(5) . . ?
C73 C78 H78 118.8 . . ?
C77 C78 C73 122.4(5) . . ?
C77 C78 H78 118.8 . . ?
F31 C79 F32 102.9(9) . . ?
F31 C79 F33 112.7(11) . . ?
F31 C79 C75 114.2(6) . . ?
F31B C79 F32B 101.7(12) . . ?
F31B C79 F33B 113.5(15) . . ?
F31B C79 C75 116.6(8) . . ?
F32 C79 C75 111.2(6) . . ?
F32B C79 C75 112.4(7) . . ?
F33 C79 F32 102.0(8) . . ?
F33 C79 C75 112.7(8) . . ?
F33B C79 F32B 96.3(12) . . ?
F33B C79 C75 113.8(10) . . ?
F34 C80 C77 112.8(6) . . ?
F35 C80 F34 106.2(6) . . ?
F35 C80 F36 105.4(6) . . ?
F35 C80 C77 114.2(5) . . ?
F36 C80 F34 104.4(6) . . ?
F36 C80 C77 112.9(5) . . ?
C82 C81 C86 115.4(5) . . ?
C82 C81 B1 125.6(5) . . ?
C86 C81 B1 118.8(5) . . ?
C81 C82 H82 118.8 . . ?
C81 C82 C83 122.4(6) . . ?
C83 C82 H82 118.8 . . ?
C82 C83 C87 120.7(6) . . ?
C84 C83 C82 120.6(6) . . ?
C84 C83 C87 118.7(6) . . ?
C83 C84 H84 120.9 . . ?
C85 C84 C83 118.1(6) . . ?
C85 C84 H84 120.9 . . ?
C84 C85 C86 120.8(6) . . ?
C84 C85 C88 121.5(6) . . ?
C86 C85 C88 117.6(7) . . ?
C81 C86 H86 118.8 . . ?
C85 C86 C81 122.5(6) . . ?
C85 C86 H86 118.8 . . ?
F37 C87 F38 100.0(9) . . ?
F37 C87 C83 115.4(7) . . ?
F37B C87 F38B 118.4(16) . . ?
F37B C87 F39B 100.0(13) . . ?
F37B C87 C83 117.0(10) . . ?
F38 C87 C83 110.6(7) . . ?
F38B C87 F39B 100.1(12) . . ?
F38B C87 C83 113.0(10) . . ?
F39 C87 F37 110.7(11) . . ?
F39 C87 F38 101.5(9) . . ?
F39 C87 C83 116.4(9) . . ?
C83 C87 F39B 104.5(9) . . ?
F40 C88 F42 106.3(5) . . ?
F40 C88 C85 113.0(7) . . ?
F41 C88 F40 106.5(5) . . ?
F41 C88 F42 106.6(7) . . ?
F41 C88 C85 111.9(5) . . ?
F42 C88 C85 112.1(5) . . ?
C57 B1 C73 111.0(5) . . ?
C65 B1 C57 106.3(5) . . ?
C65 B1 C73 112.7(5) . . ?
C65 B1 C81 111.1(5) . . ?
C81 B1 C57 113.2(5) . . ?
C81 B1 C73 102.7(4) . . ?

loop_
_geom_bond_atom_site_label_1
_geom_bond_atom_site_label_2
_geom_bond_distance
_geom_bond_site_symmetry_2
_geom_bond_publ_flag
Ir1 P1 2.3499(13) . ?
Ir1 P2 2.3276(12) . ?
Ir1 C1 2.248(5) . ?
Ir1 C2 2.174(5) . ?
Ir1 C5 2.236(5) . ?
Ir1 C6 2.211(5) . ?
P1 C9 1.839(5) . ?
P1 C17 1.841(5) . ?
P1 C25 1.841(5) . ?
P2 C33 1.825(5) . ?
P2 C41 1.829(5) . ?
P2 C49 1.835(5) . ?
F1 C16 1.310(8) . ?
F2 C16 1.328(8) . ?
F3 C16 1.346(8) . ?
F4 C24 1.331(9) . ?
F5 C24 1.297(8) . ?
F6 C24 1.321(8) . ?
F7 C32 1.337(10) . ?
F7B C31 1.121(18) . ?
F8 C32 1.340(8) . ?
F8B C31 1.458(19) . ?
F9 C32 1.281(9) . ?
F9B C31 1.333(18) . ?
F10 C40 1.346(8) . ?
F11 C40 1.324(7) . ?
F12 C40 1.353(8) . ?
F13 C48 1.398(10) . ?
F13B C47 1.354(11) . ?
F14 C48 1.368(10) . ?
F14B C47 1.167(12) . ?
F15 C48 1.165(11) . ?
F15B C47 1.394(12) . ?
F16 C56 1.403(9) . ?
F16B C55 1.345(14) . ?
F17 C56 1.397(9) . ?
F17B C55 1.272(14) . ?
F18 C56 1.287(8) . ?
F18B C55 1.642(19) . ?
C1 H1 0.9800 . ?
C1 C2 1.367(7) . ?
C1 C8 1.531(7) . ?
C2 H2 0.9800 . ?
C2 C3 1.525(7) . ?
C3 H3A 0.9700 . ?
C3 H3B 0.9700 . ?
C3 C4 1.541(8) . ?
C4 H4A 0.9700 . ?
C4 H4B 0.9700 . ?
C4 C5 1.517(8) . ?
C5 H5 0.9800 . ?
C5 C6 1.383(7) . ?
C6 H6 0.9800 . ?
C6 C7 1.499(7) . ?
C7 H7A 0.9700 . ?
C7 H7B 0.9700 . ?
C7 C8 1.529(8) . ?
C8 H8A 0.9700 . ?
C8 H8B 0.9700 . ?
C9 C10 1.395(7) . ?
C9 C14 1.395(7) . ?
C10 H10 0.9300 . ?
C10 C11 1.386(8) . ?
C11 C12 1.397(8) . ?
C11 C15 1.517(8) . ?
C12 H12 0.9300 . ?
C12 C13 1.383(8) . ?
C13 C14 1.400(7) . ?
C13 C16 1.492(8) . ?
C14 H14 0.9300 . ?
C15 H15A 0.9600 . ?
C15 H15B 0.9600 . ?
C15 H15C 0.9600 . ?
C17 C18 1.404(7) . ?
C17 C22 1.376(7) . ?
C18 H18 0.9300 . ?
C18 C19 1.384(8) . ?
C19 C20 1.392(8) . ?
C19 C23 1.507(7) . ?
C20 H20 0.9300 . ?
C20 C21 1.389(8) . ?
C21 C22 1.401(7) . ?
C21 C24 1.498(8) . ?
C22 H22 0.9300 . ?
C23 H23A 0.9600 . ?
C23 H23B 0.9600 . ?
C23 H23C 0.9600 . ?
C25 C26 1.396(7) . ?
C25 C30 1.394(7) . ?
C26 H26 0.9300 . ?
C26 C27 1.400(7) . ?
C27 C28 1.382(8) . ?
C27 C31 1.513(8) . ?
C28 H28 0.9300 . ?
C28 C29 1.380(8) . ?
C29 C30 1.384(8) . ?
C29 C32 1.503(9) . ?
C30 H30 0.9300 . ?
C31 H31A 0.9600 . ?
C31 H31B 0.9600 . ?
C31 H31C 0.9600 . ?
C32 H32A 0.9600 . ?
C32 H32B 0.9600 . ?
C32 H32C 0.9600 . ?
C33 C34 1.380(7) . ?
C33 C38 1.401(7) . ?
C34 H34 0.9300 . ?
C34 C35 1.393(8) . ?
C35 C36 1.395(9) . ?
C35 C39 1.509(8) . ?
C36 H36 0.9300 . ?
C36 C37 1.387(9) . ?
C37 C38 1.388(7) . ?
C37 C40 1.506(8) . ?
C38 H38 0.9300 . ?
C39 H39A 0.9600 . ?
C39 H39B 0.9600 . ?
C39 H39C 0.9600 . ?
C41 C42 1.397(7) . ?
C41 C46 1.396(7) . ?
C42 H42 0.9300 . ?
C42 C43 1.391(8) . ?
C43 C44 1.386(9) . ?
C43 C47 1.508(9) . ?
C44 H44 0.9300 . ?
C44 C45 1.384(9) . ?
C45 C46 1.390(7) . ?
C45 C48 1.503(9) . ?
C46 H46 0.9300 . ?
C47 H47A 0.9600 . ?
C47 H47B 0.9600 . ?
C47 H47C 0.9600 . ?
C48 H48A 0.9600 . ?
C48 H48B 0.9600 . ?
C48 H48C 0.9600 . ?
C49 C50 1.392(8) . ?
C49 C54 1.388(8) . ?
C50 H50 0.9300 . ?
C50 C51 1.404(8) . ?
C51 C52 1.391(10) . ?
C51 C55 1.505(9) . ?
C52 H52 0.9300 . ?
C52 C53 1.385(9) . ?
C53 C54 1.397(8) . ?
C53 C56 1.499(9) . ?
C54 H54 0.9300 . ?
C55 H55A 0.9600 . ?
C55 H55B 0.9600 . ?
C55 H55C 0.9600 . ?
C56 H56A 0.9600 . ?
C56 H56B 0.9600 . ?
C56 H56C 0.9600 . ?
F19 C63 1.328(8) . ?
F20 C63 1.328(7) . ?
F21 C63 1.346(8) . ?
F22 C64 1.330(7) . ?
F23 C64 1.330(7) . ?
F24 C64 1.341(6) . ?
F25 C71 1.323(13) . ?
F26 C71 1.290(11) . ?
F27 C71 1.318(12) . ?
F28 C72 1.349(13) . ?
F29 C72 1.318(14) . ?
F30 C72 1.309(13) . ?
F31 C79 1.253(10) . ?
F31B C79 1.255(14) . ?
F32 C79 1.384(10) . ?
F32B C79 1.402(15) . ?
F33 C79 1.278(14) . ?
F33B C79 1.298(17) . ?
F34 C80 1.338(8) . ?
F35 C80 1.324(7) . ?
F36 C80 1.336(7) . ?
F37 C87 1.318(13) . ?
F37B C87 1.21(2) . ?
F38 C87 1.432(12) . ?
F38B C87 1.241(14) . ?
F39 C87 1.289(11) . ?
F39B C87 1.503(17) . ?
F40 C88 1.337(8) . ?
F41 C88 1.330(8) . ?
F42 C88 1.350(8) . ?
C57 C58 1.405(8) . ?
C57 C62 1.399(8) . ?
C57 B1 1.636(8) . ?
C58 H58 0.9300 . ?
C58 C59 1.399(8) . ?
C59 C60 1.387(8) . ?
C59 C63 1.496(8) . ?
C60 H60 0.9300 . ?
C60 C61 1.386(8) . ?
C61 C62 1.388(7) . ?
C61 C64 1.487(8) . ?
C62 H62 0.9300 . ?
C65 C66 1.403(10) . ?
C65 C70 1.401(10) . ?
C65 B1 1.625(9) . ?
C66 H66 0.9300 . ?
C66 C67 1.374(10) . ?
C67 C68 1.349(14) . ?
C67 C71 1.524(14) . ?
C68 H68 0.9300 . ?
C68 C69 1.427(15) . ?
C69 C70 1.418(11) . ?
C69 C72 1.470(15) . ?
C70 H70 0.9300 . ?
C73 C74 1.395(7) . ?
C73 C78 1.405(8) . ?
C73 B1 1.649(8) . ?
C74 H74 0.9300 . ?
C74 C75 1.399(8) . ?
C75 C76 1.377(8) . ?
C75 C79 1.489(8) . ?
C76 H76 0.9300 . ?
C76 C77 1.387(8) . ?
C77 C78 1.380(8) . ?
C77 C80 1.484(8) . ?
C78 H78 0.9300 . ?
C81 C82 1.392(8) . ?
C81 C86 1.407(8) . ?
C81 B1 1.633(8) . ?
C82 H82 0.9300 . ?
C82 C83 1.399(8) . ?
C83 C84 1.387(9) . ?
C83 C87 1.487(10) . ?
C84 H84 0.9300 . ?
C84 C85 1.381(10) . ?
C85 C86 1.388(9) . ?
C85 C88 1.493(9) . ?
C86 H86 0.9300 . ?

loop_
_exptl_oxdiff_crystal_face_indexfrac_h
_exptl_oxdiff_crystal_face_indexfrac_k
_exptl_oxdiff_crystal_face_indexfrac_l
_exptl_oxdiff_crystal_face_x
_exptl_oxdiff_crystal_face_y
_exptl_oxdiff_crystal_face_z
-5.9993 -0.0001 14.0028 -0.0897 -0.4589 -0.8423
5.9993 0.0001 -14.0028 0.0897 0.4589 0.8423
-0.0011 0.9937 18.0064 0.1028 0.2984 -0.9496
-4.9978 -0.9920 -12.0061 -0.1898 -0.7782 0.5463
0.0078 14.9942 -0.0033 0.9578 -0.1617 -0.0131
-0.0078 -14.9942 0.0033 -0.9578 0.1617 0.0131
